data_1519842
loop_
_publ_author_name
'Shaw, R.A.'
'Davies, David B.'
'Coles, Simon J.'

_publ_section_title
;
 C16H25Cl3N5P3
;
_journal_name_full 'Crystal Structure Report Archive'
_journal_page_first 305
_journal_year 2007
_chemical_formula_sum 'C16 H25 Cl3 N5 P3'
_chemical_formula_weight 486.67
_space_group_IT_number 2
_symmetry_cell_setting triclinic
_symmetry_space_group_name_Hall '-P 1'
_symmetry_space_group_name_H-M 'P -1'
_atom_sites_solution_hydrogens geom
_atom_sites_solution_primary direct
_atom_sites_solution_secondary difmap
_cell_angle_alpha 88.423(2)
_cell_angle_beta 78.172(2)
_cell_angle_gamma 79.694(2)
_cell_formula_units_Z 2
_cell_length_a 9.4791(2)
_cell_length_b 10.2283(2)
_cell_length_c 11.4144(3)
_cell_measurement_reflns_used 4117
_cell_measurement_temperature 120(2)
_cell_measurement_theta_max 26.02
_cell_measurement_theta_min 1.0
_cell_volume 1065.66(4)
_computing_cell_refinement 'DENZO, COLLECT'
_computing_data_reduction 'DENZO, COLLECT'
_computing_molecular_graphics 'PLATON (Spek, 2003)'
_computing_structure_refinement 'SHELXL-97 (Sheldrick, 1997)'
_computing_structure_solution 'SHELXS-97 (Sheldrick, 1997)'
_diffrn_ambient_temperature 120(2)
_diffrn_detector_area_resol_mean 9.091
_diffrn_measured_fraction_theta_full 0.993
_diffrn_measured_fraction_theta_max 0.993
_diffrn_measurement_device_type 'Bruker-Nonius KappaCCD Area Detector'
_diffrn_measurement_method '\f and \w scans'
_diffrn_radiation_monochromator graphite
_diffrn_radiation_source 'Bruker-Nonius FR591 rotating anode'
_diffrn_radiation_type MoK\a
_diffrn_radiation_wavelength 0.71073
_diffrn_reflns_av_R_equivalents 0.0250
_diffrn_reflns_av_sigmaI/netI 0.0231
_diffrn_reflns_limit_h_max 11
_diffrn_reflns_limit_h_min -11
_diffrn_reflns_limit_k_max 12
_diffrn_reflns_limit_k_min -12
_diffrn_reflns_limit_l_max 14
_diffrn_reflns_limit_l_min -14
_diffrn_reflns_number 16626
_diffrn_reflns_theta_full 26.04
_diffrn_reflns_theta_max 26.04
_diffrn_reflns_theta_min 3.27
_exptl_absorpt_coefficient_mu 0.668
_exptl_absorpt_correction_T_max 0.9122
_exptl_absorpt_correction_T_min 0.8349
_exptl_absorpt_correction_type multi-scan
_exptl_absorpt_process_details 'SADABS V2.10 (Sheldrick, G.M., 2003)'
_exptl_crystal_colour colourless
_exptl_crystal_density_diffrn 1.517
_exptl_crystal_density_method 'not measured'
_exptl_crystal_description block
_exptl_crystal_F_000 504
_exptl_crystal_size_max 0.28
_exptl_crystal_size_mid 0.21
_exptl_crystal_size_min 0.14
_refine_diff_density_max 0.557
_refine_diff_density_min -0.527
_refine_diff_density_rms 0.065
_refine_ls_extinction_method none
_refine_ls_goodness_of_fit_ref 1.050
_refine_ls_hydrogen_treatment constr
_refine_ls_matrix_type full
_refine_ls_number_parameters 244
_refine_ls_number_reflns 4189
_refine_ls_number_restraints 0
_refine_ls_restrained_S_all 1.050
_refine_ls_R_factor_all 0.0368
_refine_ls_R_factor_gt 0.0316
_refine_ls_shift/su_max 0.002
_refine_ls_shift/su_mean 0.000
_refine_ls_structure_factor_coef Fsqd
_refine_ls_weighting_details 'calc w=1/[\s^2^(Fo^2^)+(0.0340P)^2^+1.1696P] where P=(Fo^2^+2Fc^2^)/3'
_refine_ls_weighting_scheme calc
_refine_ls_wR_factor_gt 0.0787
_refine_ls_wR_factor_ref 0.0818
_reflns_number_gt 3748
_reflns_number_total 4189
_reflns_threshold_expression >2sigma(I)
_cod_data_source_file eCrystal-305.cif
_cod_data_source_block 2006src0966p-1
_cod_depositor_comments
;
Citation :
Shaw, R.A. and Davies, David B. and Coles, Simon J. (2007) 
University of Southampton, Crystal Structure Report Archive. 
(doi:10.5258/ecrystals/305)

More at:
http://ecrystals.chem.soton.ac.uk/305/

The following automatic conversions were performed:

'_symmetry_cell_setting' value 'Triclinic' changed to 'triclinic'
according to the built-in table from CIF Core dictionary named
'cif_core.dic' version 2.4.1 from 2010-06-29.

Automatic conversion script
Id: cif_fix_values 3392 2015-05-12 13:50:21Z andrius 
;
_cod_original_sg_symbol_H-M P-1
_cod_database_code 1519842

loop_
_symmetry_equiv_pos_as_xyz
'x, y, z'
'-x, -y, -z'

loop_
_atom_site_label
_atom_site_type_symbol
_atom_site_fract_x
_atom_site_fract_y
_atom_site_fract_z
_atom_site_U_iso_or_equiv
_atom_site_adp_type
_atom_site_occupancy
_atom_site_symmetry_multiplicity
_atom_site_calc_flag
_atom_site_refinement_flags
_atom_site_disorder_assembly
_atom_site_disorder_group
C1 C 0.4624(2) 1.05198(18) 0.75816(17) 0.0167(4) Uani 1 1 d . . .
C2 C 0.4890(2) 1.1258(2) 0.85075(18) 0.0218(4) Uani 1 1 d . . .
H2 H 0.5063 1.0830 0.9227 0.026 Uiso 1 1 calc R . .
C3 C 0.4901(2) 1.2604(2) 0.83758(19) 0.0230(4) Uani 1 1 d . . .
H3 H 0.5055 1.3105 0.9012 0.028 Uiso 1 1 calc R . .
C4 C 0.4684(2) 1.3226(2) 0.73091(19) 0.0231(4) Uani 1 1 d . . .
H4 H 0.4723 1.4145 0.7210 0.028 Uiso 1 1 calc R . .
C5 C 0.4414(2) 1.2509(2) 0.63944(18) 0.0218(4) Uani 1 1 d . . .
H5 H 0.4229 1.2943 0.5681 0.026 Uiso 1 1 calc R . .
C6 C 0.4412(2) 1.1153(2) 0.65187(18) 0.0207(4) Uani 1 1 d . . .
H6 H 0.4266 1.0656 0.5876 0.025 Uiso 1 1 calc R . .
C7 C 0.7594(2) 0.8535(2) 0.70598(19) 0.0236(4) Uani 1 1 d . . .
H7A H 0.8393 0.8536 0.7499 0.028 Uiso 1 1 calc R . .
H7B H 0.7313 0.9449 0.6776 0.028 Uiso 1 1 calc R . .
C8 C 0.8151(3) 0.7600(2) 0.5985(2) 0.0305(5) Uani 1 1 d . . .
H8A H 0.7395 0.7674 0.5491 0.037 Uiso 1 1 calc R . .
H8B H 0.9040 0.7860 0.5486 0.037 Uiso 1 1 calc R . .
C9 C 0.8506(3) 0.6180(2) 0.6382(2) 0.0388(6) Uani 1 1 d . . .
H9A H 0.9342 0.6080 0.6793 0.047 Uiso 1 1 calc R . .
H9B H 0.8792 0.5581 0.5674 0.047 Uiso 1 1 calc R . .
C10 C 0.7174(3) 0.5795(2) 0.7232(3) 0.0383(6) Uani 1 1 d . . .
H10A H 0.6375 0.5794 0.6792 0.046 Uiso 1 1 calc R . .
H10B H 0.7440 0.4886 0.7534 0.046 Uiso 1 1 calc R . .
C11 C 0.6644(2) 0.6769(2) 0.8282(2) 0.0263(5) Uani 1 1 d . . .
H11A H 0.5751 0.6532 0.8795 0.032 Uiso 1 1 calc R . .
H11B H 0.7406 0.6694 0.8769 0.032 Uiso 1 1 calc R . .
C12 C -0.0512(2) 0.7902(2) 1.0385(2) 0.0276(5) Uani 1 1 d . . .
H12A H -0.0589 0.7458 0.9647 0.033 Uiso 1 1 calc R . .
H12B H -0.1340 0.8657 1.0566 0.033 Uiso 1 1 calc R . .
C13 C -0.0621(3) 0.6922(2) 1.1416(2) 0.0329(5) Uani 1 1 d . . .
H13A H 0.0113 0.6105 1.1186 0.039 Uiso 1 1 calc R . .
H13B H -0.1604 0.6673 1.1580 0.039 Uiso 1 1 calc R . .
C14 C -0.0358(3) 0.7524(2) 1.2548(2) 0.0311(5) Uani 1 1 d . . .
H14A H -0.0342 0.6841 1.3179 0.037 Uiso 1 1 calc R . .
H14B H -0.1171 0.8264 1.2843 0.037 Uiso 1 1 calc R . .
C15 C 0.1093(2) 0.8038(2) 1.22980(19) 0.0265(5) Uani 1 1 d . . .
H15A H 0.1196 0.8495 1.3021 0.032 Uiso 1 1 calc R . .
H15B H 0.1916 0.7280 1.2111 0.032 Uiso 1 1 calc R . .
C16 C 0.1161(2) 0.89994(19) 1.12532(18) 0.0207(4) Uani 1 1 d . . .
H16A H 0.0426 0.9814 1.1487 0.025 Uiso 1 1 calc R . .
H16B H 0.2141 0.9256 1.1065 0.025 Uiso 1 1 calc R . .
N1 N 0.35667(17) 0.85163(16) 0.90178(14) 0.0169(3) Uani 1 1 d . . .
N2 N 0.15408(18) 0.77838(17) 0.78939(15) 0.0213(4) Uani 1 1 d . . .
N3 N 0.41642(19) 0.82314(16) 0.66022(15) 0.0199(4) Uani 1 1 d . . .
N4 N 0.63181(18) 0.81439(17) 0.78843(15) 0.0212(4) Uani 1 1 d . . .
N5 N 0.08811(17) 0.84101(16) 1.01789(14) 0.0177(3) Uani 1 1 d . . .
P1 P 0.46223(5) 0.87800(5) 0.77708(4) 0.01623(12) Uani 1 1 d . . .
P2 P 0.22013(5) 0.78215(5) 0.90747(4) 0.01555(12) Uani 1 1 d . . .
P3 P 0.26120(6) 0.78794(5) 0.66520(4) 0.01815(12) Uani 1 1 d . . .
Cl1 Cl 0.28658(6) 0.58256(5) 0.94473(5) 0.02616(13) Uani 1 1 d . . .
Cl2 Cl 0.28493(6) 0.61830(5) 0.57130(5) 0.03081(14) Uani 1 1 d . . .
Cl3 Cl 0.15126(6) 0.91633(6) 0.56331(5) 0.03053(14) Uani 1 1 d . . .

loop_
_atom_site_aniso_label
_atom_site_aniso_U_11
_atom_site_aniso_U_22
_atom_site_aniso_U_33
_atom_site_aniso_U_23
_atom_site_aniso_U_13
_atom_site_aniso_U_12
C1 0.0159(9) 0.0163(9) 0.0166(9) 0.0008(7) -0.0009(7) -0.0018(7)
C2 0.0240(10) 0.0251(10) 0.0183(10) 0.0019(8) -0.0076(8) -0.0058(8)
C3 0.0259(11) 0.0212(10) 0.0225(11) -0.0046(8) -0.0061(8) -0.0042(8)
C4 0.0274(11) 0.0165(9) 0.0248(11) 0.0001(8) -0.0023(9) -0.0059(8)
C5 0.0263(11) 0.0208(10) 0.0177(10) 0.0045(8) -0.0038(8) -0.0043(8)
C6 0.0236(10) 0.0216(10) 0.0182(10) -0.0003(8) -0.0048(8) -0.0064(8)
C7 0.0201(10) 0.0235(10) 0.0268(11) 0.0010(8) -0.0018(8) -0.0061(8)
C8 0.0275(11) 0.0400(13) 0.0235(11) -0.0055(10) 0.0015(9) -0.0116(10)
C9 0.0291(12) 0.0323(13) 0.0499(16) -0.0166(11) 0.0031(11) -0.0021(10)
C10 0.0316(13) 0.0197(11) 0.0606(17) -0.0007(11) -0.0036(12) -0.0031(9)
C11 0.0213(10) 0.0248(11) 0.0318(12) 0.0107(9) -0.0048(9) -0.0034(8)
C12 0.0186(10) 0.0397(13) 0.0252(11) -0.0045(9) -0.0009(8) -0.0107(9)
C13 0.0301(12) 0.0366(13) 0.0308(13) -0.0033(10) 0.0069(10) -0.0175(10)
C14 0.0341(13) 0.0334(12) 0.0225(11) 0.0026(9) 0.0044(9) -0.0088(10)
C15 0.0302(12) 0.0287(11) 0.0189(10) 0.0004(9) -0.0039(9) -0.0021(9)
C16 0.0235(10) 0.0192(10) 0.0179(10) -0.0039(8) -0.0021(8) -0.0019(8)
N1 0.0186(8) 0.0184(8) 0.0139(8) 0.0003(6) -0.0025(6) -0.0048(6)
N2 0.0204(8) 0.0289(9) 0.0156(8) -0.0008(7) -0.0026(7) -0.0076(7)
N3 0.0246(9) 0.0206(8) 0.0143(8) -0.0024(6) -0.0008(7) -0.0072(7)
N4 0.0183(8) 0.0210(9) 0.0231(9) 0.0044(7) -0.0021(7) -0.0038(7)
N5 0.0169(8) 0.0216(8) 0.0142(8) -0.0010(6) -0.0007(6) -0.0046(6)
P1 0.0187(2) 0.0145(2) 0.0146(2) 0.00031(18) -0.00083(19) -0.00365(18)
P2 0.0175(2) 0.0152(2) 0.0134(2) -0.00062(18) -0.00128(18) -0.00335(18)
P3 0.0247(3) 0.0168(2) 0.0135(2) -0.00141(19) -0.0031(2) -0.0058(2)
Cl1 0.0312(3) 0.0146(2) 0.0294(3) 0.00077(19) -0.0003(2) -0.00243(19)
Cl2 0.0415(3) 0.0248(3) 0.0264(3) -0.0101(2) 0.0010(2) -0.0141(2)
Cl3 0.0359(3) 0.0333(3) 0.0259(3) 0.0070(2) -0.0144(2) -0.0070(2)

loop_
_atom_type_symbol
_atom_type_description
_atom_type_scat_dispersion_real
_atom_type_scat_dispersion_imag
_atom_type_scat_source
C C 0.0033 0.0016 'International Tables Vol C Tables 4.2.6.8 and 6.1.1.4'
H H 0.0000 0.0000 'International Tables Vol C Tables 4.2.6.8 and 6.1.1.4'
N N 0.0061 0.0033 'International Tables Vol C Tables 4.2.6.8 and 6.1.1.4'
P P 0.1023 0.0942 'International Tables Vol C Tables 4.2.6.8 and 6.1.1.4'
Cl Cl 0.1484 0.1585 'International Tables Vol C Tables 4.2.6.8 and 6.1.1.4'

loop_
_geom_angle_atom_site_label_1
_geom_angle_atom_site_label_2
_geom_angle_atom_site_label_3
_geom_angle
_geom_angle_site_symmetry_1
_geom_angle_site_symmetry_3
C6 C1 C2 119.21(18) . .
C6 C1 P1 121.34(15) . .
C2 C1 P1 119.41(15) . .
C3 C2 C1 120.24(19) . .
C3 C2 H2 119.9 . .
C1 C2 H2 119.9 . .
C2 C3 C4 119.96(19) . .
C2 C3 H3 120.0 . .
C4 C3 H3 120.0 . .
C5 C4 C3 120.20(19) . .
C5 C4 H4 119.9 . .
C3 C4 H4 119.9 . .
C4 C5 C6 120.05(19) . .
C4 C5 H5 120.0 . .
C6 C5 H5 120.0 . .
C5 C6 C1 120.27(18) . .
C5 C6 H6 119.9 . .
C1 C6 H6 119.9 . .
N4 C7 C8 112.05(17) . .
N4 C7 H7A 109.2 . .
C8 C7 H7A 109.2 . .
N4 C7 H7B 109.2 . .
C8 C7 H7B 109.2 . .
H7A C7 H7B 107.9 . .
C9 C8 C7 110.86(19) . .
C9 C8 H8A 109.5 . .
C7 C8 H8A 109.5 . .
C9 C8 H8B 109.5 . .
C7 C8 H8B 109.5 . .
H8A C8 H8B 108.1 . .
C8 C9 C10 110.15(19) . .
C8 C9 H9A 109.6 . .
C10 C9 H9A 109.6 . .
C8 C9 H9B 109.6 . .
C10 C9 H9B 109.6 . .
H9A C9 H9B 108.1 . .
C11 C10 C9 110.50(19) . .
C11 C10 H10A 109.5 . .
C9 C10 H10A 109.5 . .
C11 C10 H10B 109.5 . .
C9 C10 H10B 109.5 . .
H10A C10 H10B 108.1 . .
N4 C11 C10 111.98(18) . .
N4 C11 H11A 109.2 . .
C10 C11 H11A 109.2 . .
N4 C11 H11B 109.2 . .
C10 C11 H11B 109.2 . .
H11A C11 H11B 107.9 . .
N5 C12 C13 111.74(18) . .
N5 C12 H12A 109.3 . .
C13 C12 H12A 109.3 . .
N5 C12 H12B 109.3 . .
C13 C12 H12B 109.3 . .
H12A C12 H12B 107.9 . .
C12 C13 C14 111.09(19) . .
C12 C13 H13A 109.4 . .
C14 C13 H13A 109.4 . .
C12 C13 H13B 109.4 . .
C14 C13 H13B 109.4 . .
H13A C13 H13B 108.0 . .
C13 C14 C15 110.94(18) . .
C13 C14 H14A 109.5 . .
C15 C14 H14A 109.5 . .
C13 C14 H14B 109.5 . .
C15 C14 H14B 109.5 . .
H14A C14 H14B 108.0 . .
C16 C15 C14 110.86(18) . .
C16 C15 H15A 109.5 . .
C14 C15 H15A 109.5 . .
C16 C15 H15B 109.5 . .
C14 C15 H15B 109.5 . .
H15A C15 H15B 108.1 . .
N5 C16 C15 111.83(16) . .
N5 C16 H16A 109.2 . .
C15 C16 H16A 109.2 . .
N5 C16 H16B 109.3 . .
C15 C16 H16B 109.2 . .
H16A C16 H16B 107.9 . .
P2 N1 P1 122.19(10) . .
P3 N2 P2 117.13(11) . .
P3 N3 P1 122.00(11) . .
C11 N4 C7 111.73(16) . .
C11 N4 P1 119.03(14) . .
C7 N4 P1 121.45(14) . .
C16 N5 C12 113.73(16) . .
C16 N5 P2 121.89(13) . .
C12 N5 P2 119.85(14) . .
N1 P1 N3 113.79(9) . .
N1 P1 N4 107.36(9) . .
N3 P1 N4 112.88(9) . .
N1 P1 C1 110.16(9) . .
N3 P1 C1 107.88(9) . .
N4 P1 C1 104.36(9) . .
N1 P2 N2 118.79(9) . .
N1 P2 N5 111.04(9) . .
N2 P2 N5 108.75(9) . .
N1 P2 Cl1 106.63(6) . .
N2 P2 Cl1 104.17(7) . .
N5 P2 Cl1 106.57(6) . .
N3 P3 N2 120.34(9) . .
N3 P3 Cl2 108.61(7) . .
N2 P3 Cl2 109.13(7) . .
N3 P3 Cl3 109.72(7) . .
N2 P3 Cl3 107.25(7) . .
Cl2 P3 Cl3 99.85(3) . .

loop_
_geom_bond_atom_site_label_1
_geom_bond_atom_site_label_2
_geom_bond_distance
_geom_bond_site_symmetry_2
C1 C6 1.393(3) .
C1 C2 1.404(3) .
C1 P1 1.7869(19) .
C2 C3 1.383(3) .
C2 H2 0.9500 .
C3 C4 1.393(3) .
C3 H3 0.9500 .
C4 C5 1.383(3) .
C4 H4 0.9500 .
C5 C6 1.391(3) .
C5 H5 0.9500 .
C6 H6 0.9500 .
C7 N4 1.481(3) .
C7 C8 1.522(3) .
C7 H7A 0.9900 .
C7 H7B 0.9900 .
C8 C9 1.509(3) .
C8 H8A 0.9900 .
C8 H8B 0.9900 .
C9 C10 1.532(3) .
C9 H9A 0.9900 .
C9 H9B 0.9900 .
C10 C11 1.524(3) .
C10 H10A 0.9900 .
C10 H10B 0.9900 .
C11 N4 1.465(3) .
C11 H11A 0.9900 .
C11 H11B 0.9900 .
C12 N5 1.476(2) .
C12 C13 1.524(3) .
C12 H12A 0.9900 .
C12 H12B 0.9900 .
C13 C14 1.529(3) .
C13 H13A 0.9900 .
C13 H13B 0.9900 .
C14 C15 1.530(3) .
C14 H14A 0.9900 .
C14 H14B 0.9900 .
C15 C16 1.523(3) .
C15 H15A 0.9900 .
C15 H15B 0.9900 .
C16 N5 1.473(2) .
C16 H16A 0.9900 .
C16 H16B 0.9900 .
N1 P2 1.5738(16) .
N1 P1 1.6098(16) .
N2 P3 1.5773(17) .
N2 P2 1.6023(17) .
N3 P3 1.5659(17) .
N3 P1 1.6274(17) .
N4 P1 1.6524(17) .
N5 P2 1.6256(16) .
P2 Cl1 2.0850(7) .
P3 Cl2 2.0184(7) .
P3 Cl3 2.0214(7) .
